data_9000328
loop_
_publ_author_name
'Cameron, M.'
'Sueno, S.'
'Prewitt, C. T.'
'Papike, J. J.'

_publ_section_title
;High-temperature crystal chemistry of acmite, diopside, hedenbergite,
 jadeite, spodumene, and ureyite T = 400 C pyroxene
;
_journal_name_full 'American Mineralogist'
_journal_page_first 594
_journal_page_last 618
_journal_volume 58
_journal_year 1973
_chemical_formula_sum 'Fe Na O6 Si2'
_chemical_name_mineral Aegirine
_space_group_crystal_system monoclinic
_space_group_IT_number 15
_space_group_name_Hall '-C 2yc'
_space_group_name_H-M_alt 'C 1 2/c 1'
_symmetry_space_group_name_H-M 'C 1 2/c 1'
_cell_angle_alpha 90
_cell_angle_beta 107.33
_cell_angle_gamma 90
_cell_formula_units_Z 4
_cell_length_a 9.677
_cell_length_b 8.829
_cell_length_c 5.298
_cell_volume 432.104
_database_code_amcsd 0000337
_diffrn_ambient_temperature 673.15
_exptl_crystal_density_diffrn 3.551
_cod_original_formula_sum 'Si2 Fe Na O6'
_cod_database_code 9000328

loop_
_space_group_symop_id
_space_group_symop_operation_xyz
1 x,y,z
2 1/2+x,1/2+y,z
3 x,-y,1/2+z
4 1/2+x,1/2-y,1/2+z
5 -x,y,1/2-z
6 1/2-x,1/2+y,1/2-z
7 -x,-y,-z
8 1/2-x,1/2-y,-z

loop_
_atom_site_aniso_label
_atom_site_aniso_U_11
_atom_site_aniso_U_22
_atom_site_aniso_U_33
_atom_site_aniso_U_12
_atom_site_aniso_U_13
_atom_site_aniso_U_23
Si 0.00705 0.01114 0.00815 -0.00103 0.00206 -0.00025
Fe1 0.00839 0.01125 0.00952 0.00000 0.00187 0.00000
Na2 0.03459 0.02279 0.02116 0.00000 -0.00218 0.00000
O1 0.00731 0.01635 0.01070 -0.00157 0.00154 0.00163
O2 0.01591 0.01430 0.02020 -0.00545 0.00556 -0.00118
O3 0.01003 0.02085 0.01236 -0.00079 0.00286 -0.00452

loop_
_atom_site_label
_atom_site_fract_x
_atom_site_fract_y
_atom_site_fract_z
Si 0.29040 0.08910 0.23380
Fe1 0.00000 0.89790 0.25000
Na2 0.00000 0.30000 0.25000
O1 0.11410 0.07780 0.13680
O2 0.35860 0.25450 0.29890
O3 0.35140 0.00760 0.01120

loop_
_cod_related_entry_id
_cod_related_entry_database
_cod_related_entry_code
1 AMCSD 0000337
